data_2214658
loop_
_publ_author_name
'Vembu, Nagarajan '
'Shafna, Karattu Chali'
'Sparkes, Hazel A.'
'Howard, Judith A. K.'

_publ_section_title
;
 2-Naphthyl benzenesulfonate
;
_journal_coeditor_code GG2026
_journal_issue 8
_journal_name_full 'Acta Crystallographica Section E'
_journal_page_first o3545
_journal_page_last o3545
_journal_paper_doi 10.1107/S160053680703437X
_journal_volume 63
_journal_year 2007
_chemical_formula_iupac 'C16 H12 O3 S'
_chemical_formula_moiety 'C16 H12 O3 S'
_chemical_formula_sum 'C16 H12 O3 S'
_chemical_formula_weight 284.32
_chemical_melting_point 395.0(10)
_chemical_name_common '2-naphthyl benzenesulfonate'
_chemical_name_systematic
;
2-Napthyl benzenesulfonate
;
_space_group_IT_number 60
_symmetry_cell_setting orthorhombic
_symmetry_space_group_name_Hall '-P 2n 2ab'
_symmetry_space_group_name_H-M 'P b c n'
_atom_sites_solution_hydrogens geom
_atom_sites_solution_primary direct
_atom_sites_solution_secondary difmap
_audit_creation_method SHELXL-97
_cell_angle_alpha 90.00
_cell_angle_beta 90.00
_cell_angle_gamma 90.00
_cell_formula_units_Z 8
_cell_length_a 11.8910(11)
_cell_length_b 10.8909(12)
_cell_length_c 20.958(2)
_cell_measurement_reflns_used 2747
_cell_measurement_temperature 120(2)
_cell_measurement_theta_max 27.3
_cell_measurement_theta_min 2.5
_cell_volume 2714.1(5)
_computing_cell_refinement 'SAINT (Bruker, 1998)'
_computing_data_collection 'SMART (Bruker, 1998)'
_computing_data_reduction SAINT
_computing_molecular_graphics 'ORTEP-3 for Windows (Farrugia, 1997) and PLATON (Spek, 2003)'
_computing_publication_material SHELXL97
_computing_structure_refinement 'SHELXL97 (Sheldrick, 1997)'
_computing_structure_solution 'SHELXS97 (Sheldrick, 1997)'
_diffrn_ambient_temperature 120(2)
_diffrn_detector_area_resol_mean 8
_diffrn_measured_fraction_theta_full 1.000
_diffrn_measured_fraction_theta_max 0.951
_diffrn_measurement_device_type 'Bruker SMART CCD 1K area-detector'
_diffrn_measurement_method \w
_diffrn_radiation_monochromator graphite
_diffrn_radiation_source 'fine-focus sealed tube'
_diffrn_radiation_type MoK\a
_diffrn_radiation_wavelength 0.71073
_diffrn_reflns_av_R_equivalents 0.089
_diffrn_reflns_av_sigmaI/netI 0.084
_diffrn_reflns_limit_h_max 16
_diffrn_reflns_limit_h_min -16
_diffrn_reflns_limit_k_max 14
_diffrn_reflns_limit_k_min -15
_diffrn_reflns_limit_l_max 21
_diffrn_reflns_limit_l_min -29
_diffrn_reflns_number 19056
_diffrn_reflns_theta_full 27.50
_diffrn_reflns_theta_max 30.44
_diffrn_reflns_theta_min 1.94
_exptl_absorpt_coefficient_mu 0.242
_exptl_absorpt_correction_T_max 1.000
_exptl_absorpt_correction_T_min 0.814
_exptl_absorpt_correction_type multi-scan
_exptl_absorpt_process_details '(SADABS; Sheldrick, 1998a)'
_exptl_crystal_colour colourless
_exptl_crystal_density_diffrn 1.392
_exptl_crystal_density_method 'not measured'
_exptl_crystal_description plate
_exptl_crystal_F_000 1184
_exptl_crystal_size_max 0.24
_exptl_crystal_size_mid 0.16
_exptl_crystal_size_min 0.08
_refine_diff_density_max 0.327
_refine_diff_density_min -0.463
_refine_ls_extinction_method none
_refine_ls_goodness_of_fit_ref 1.002
_refine_ls_hydrogen_treatment refall
_refine_ls_matrix_type full
_refine_ls_number_parameters 229
_refine_ls_number_reflns 3917
_refine_ls_number_restraints 0
_refine_ls_restrained_S_all 1.002
_refine_ls_R_factor_all 0.1140
_refine_ls_R_factor_gt 0.0474
_refine_ls_shift/su_max 0.000
_refine_ls_shift/su_mean 0.000
_refine_ls_structure_factor_coef Fsqd
_refine_ls_weighting_details 'calc w=1/[\s^2^(Fo^2^)+(0.0529P)^2^+0.8434P] where P=(Fo^2^+2Fc^2^)/3'
_refine_ls_weighting_scheme calc
_refine_ls_wR_factor_gt 0.1014
_refine_ls_wR_factor_ref 0.1272
_reflns_number_gt 2262
_reflns_number_total 3917
_reflns_threshold_expression I>2\s(I)
_cod_data_source_file gg2026.cif
_cod_data_source_block I
_cod_depositor_comments
;
The following automatic conversions were performed:

'_chemical_melting_point' value '394-396' was changed to '395.0(10)'
- the average value was taken and precision was estimated.

Automatic conversion script
Id: cif_fix_values 1646 2011-03-28 12:23:43Z adriana 

The following automatic conversions were performed:

'_chemical_melting_point' value '394-396' was changed to '395.0(10)'
- the average value was taken and precision was estimated.

Automatic conversion script
Id: cif_fix_values 1715 2011-07-08 13:25:40Z adriana 
;
_cod_database_code 2214658
_cod_database_fobs_code 2214658

loop_
_symmetry_equiv_pos_as_xyz
'x, y, z'
'-x+1/2, -y+1/2, z+1/2'
'-x, y, -z+1/2'
'x+1/2, -y+1/2, -z'
'-x, -y, -z'
'x-1/2, y-1/2, -z-1/2'
'x, -y, z-1/2'
'-x-1/2, y-1/2, z'

loop_
_atom_site_type_symbol
_atom_site_label
_atom_site_fract_x
_atom_site_fract_y
_atom_site_fract_z
_atom_site_U_iso_or_equiv
_atom_site_adp_type
_atom_site_calc_flag
_atom_site_occupancy
S S1 0.15762(4) 0.88595(5) 0.40500(2) 0.01934(14) Uani d 1
C C2 0.30301(18) 0.8898(2) 0.39181(10) 0.0187(4) Uani d 1
C C3 0.3510(2) 0.8047(2) 0.35098(11) 0.0250(5) Uani d 1
C C4 0.4658(2) 0.8075(2) 0.34121(12) 0.0315(6) Uani d 1
C C5 0.5312(2) 0.8953(2) 0.37184(12) 0.0313(6) Uani d 1
C C6 0.4828(2) 0.9788(2) 0.41258(13) 0.0308(6) Uani d 1
C C7 0.36756(19) 0.9777(2) 0.42299(11) 0.0248(5) Uani d 1
O O8 0.10154(13) 0.83470(15) 0.35111(7) 0.0274(4) Uani d 1
O O9 0.12184(13) 1.00159(14) 0.42973(7) 0.0255(4) Uani d 1
O O10 0.14112(12) 0.78362(13) 0.45886(7) 0.0206(3) Uani d 1
C C11 0.19407(19) 0.8014(2) 0.51926(10) 0.0188(5) Uani d 1
C C12 0.29256(19) 0.7343(2) 0.53019(11) 0.0216(5) Uani d 1
C C13 0.3430(2) 0.7432(2) 0.58838(11) 0.0227(5) Uani d 1
C C14 0.3508(2) 0.8323(2) 0.69741(11) 0.0261(5) Uani d 1
C C15 0.3072(2) 0.9087(2) 0.74265(12) 0.0311(6) Uani d 1
C C16 0.2074(2) 0.9743(2) 0.73036(12) 0.0319(6) Uani d 1
C C17 0.1535(2) 0.9632(2) 0.67294(11) 0.0270(5) Uani d 1
C C18 0.14591(19) 0.8753(2) 0.56366(10) 0.0200(5) Uani d 1
C C19 0.29784(19) 0.8194(2) 0.63705(11) 0.0207(5) Uani d 1
C C20 0.19838(19) 0.8870(2) 0.62448(10) 0.0201(5) Uani d 1
H H3 0.306(2) 0.745(2) 0.3302(11) 0.024(6) Uiso d 1
H H4 0.503(2) 0.749(2) 0.3146(11) 0.030(7) Uiso d 1
H H5 0.610(2) 0.894(2) 0.3643(11) 0.028(6) Uiso d 1
H H6 0.523(2) 1.039(2) 0.4320(12) 0.041(8) Uiso d 1
H H7 0.3328(19) 1.037(2) 0.4526(12) 0.030(7) Uiso d 1
H H12 0.3242(19) 0.686(2) 0.4979(11) 0.020(6) Uiso d 1
H H13 0.412(2) 0.695(2) 0.5964(11) 0.025(6) Uiso d 1
H H14 0.420(2) 0.787(2) 0.7050(11) 0.030(7) Uiso d 1
H H15 0.343(2) 0.916(2) 0.7828(13) 0.038(7) Uiso d 1
H H16 0.182(2) 1.024(3) 0.7619(15) 0.051(9) Uiso d 1
H H17 0.081(2) 1.005(2) 0.6640(10) 0.022(6) Uiso d 1
H H18 0.076(2) 0.918(2) 0.5537(10) 0.019(6) Uiso d 1

loop_
_atom_site_aniso_label
_atom_site_aniso_U_11
_atom_site_aniso_U_22
_atom_site_aniso_U_33
_atom_site_aniso_U_12
_atom_site_aniso_U_13
_atom_site_aniso_U_23
S1 0.0171(2) 0.0239(3) 0.0170(3) -0.0006(2) -0.0006(2) 0.0004(2)
C2 0.0173(10) 0.0218(11) 0.0172(10) -0.0002(9) -0.0022(8) 0.0032(9)
C3 0.0253(12) 0.0258(13) 0.0241(12) 0.0005(11) -0.0020(10) -0.0049(9)
C4 0.0284(13) 0.0372(15) 0.0289(13) 0.0110(12) 0.0037(11) -0.0033(11)
C5 0.0182(11) 0.0428(16) 0.0328(14) 0.0026(12) 0.0033(11) 0.0128(12)
C6 0.0238(13) 0.0322(14) 0.0365(15) -0.0080(11) -0.0007(11) 0.0025(12)
C7 0.0243(12) 0.0227(12) 0.0273(12) -0.0032(10) 0.0030(10) -0.0013(10)
O8 0.0240(9) 0.0384(10) 0.0199(8) -0.0049(7) -0.0037(7) -0.0012(7)
O9 0.0245(8) 0.0258(9) 0.0262(9) 0.0065(7) 0.0022(7) 0.0005(7)
O10 0.0212(8) 0.0238(8) 0.0168(7) -0.0054(6) -0.0014(6) -0.0001(6)
C11 0.0209(10) 0.0197(11) 0.0160(10) -0.0034(9) -0.0012(9) 0.0012(9)
C12 0.0242(12) 0.0196(11) 0.0211(11) 0.0009(9) 0.0033(10) -0.0004(9)
C13 0.0202(11) 0.0229(11) 0.0248(12) 0.0004(10) 0.0008(10) 0.0006(9)
C14 0.0270(12) 0.0286(13) 0.0227(12) -0.0019(11) -0.0055(11) 0.0040(10)
C15 0.0410(15) 0.0333(14) 0.0191(12) -0.0080(12) -0.0065(11) 0.0027(10)
C16 0.0455(16) 0.0301(14) 0.0201(12) 0.0013(12) 0.0050(12) -0.0039(11)
C17 0.0318(13) 0.0277(13) 0.0216(12) 0.0044(11) 0.0046(11) 0.0014(10)
C18 0.0183(11) 0.0227(11) 0.0188(11) 0.0000(10) -0.0005(9) 0.0038(9)
C19 0.0215(11) 0.0198(11) 0.0210(11) -0.0038(9) -0.0004(9) 0.0029(9)
C20 0.0248(11) 0.0178(11) 0.0177(10) -0.0018(10) 0.0005(9) 0.0036(9)

loop_
_atom_type_symbol
_atom_type_description
_atom_type_scat_dispersion_real
_atom_type_scat_dispersion_imag
_atom_type_scat_source
C C 0.0033 0.0016 'International Tables Vol C Tables 4.2.6.8 and 6.1.1.4'
H H 0.0000 0.0000 'International Tables Vol C Tables 4.2.6.8 and 6.1.1.4'
O O 0.0106 0.0060 'International Tables Vol C Tables 4.2.6.8 and 6.1.1.4'
S S 0.1246 0.1234 'International Tables Vol C Tables 4.2.6.8 and 6.1.1.4'

loop_
_geom_angle_atom_site_label_1
_geom_angle_atom_site_label_2
_geom_angle_atom_site_label_3
_geom_angle
_geom_angle_publ_flag
O8 S1 O9 119.60(10) y
O8 S1 O10 103.24(9) y
O9 S1 O10 108.81(9) y
O8 S1 C2 110.25(10) y
O9 S1 C2 109.31(10) y
O10 S1 C2 104.43(9) y
C3 C2 C7 121.6(2) ?
C3 C2 S1 119.23(18) ?
C7 C2 S1 119.16(17) ?
C4 C3 C2 119.0(2) ?
C4 C3 H3 120.2(14) ?
C2 C3 H3 120.8(15) ?
C3 C4 C5 120.0(2) ?
C3 C4 H4 121.9(15) ?
C5 C4 H4 118.1(15) ?
C6 C5 C4 120.6(2) ?
C6 C5 H5 121.7(15) ?
C4 C5 H5 117.7(14) ?
C5 C6 C7 120.3(2) ?
C5 C6 H6 122.2(17) ?
C7 C6 H6 117.4(17) ?
C6 C7 C2 118.5(2) ?
C6 C7 H7 120.4(14) ?
C2 C7 H7 121.0(14) ?
C11 O10 S1 118.55(13) y
C18 C11 C12 123.4(2) ?
C18 C11 O10 120.15(19) ?
C12 C11 O10 116.35(19) ?
C13 C12 C11 118.5(2) ?
C13 C12 H12 120.8(14) ?
C11 C12 H12 120.7(14) ?
C12 C13 C19 121.2(2) ?
C12 C13 H13 118.7(13) ?
C19 C13 H13 120.1(13) ?
C15 C14 C19 120.8(2) ?
C15 C14 H14 121.2(14) ?
C19 C14 H14 118.0(14) ?
C14 C15 C16 120.1(2) ?
C14 C15 H15 119.8(16) ?
C16 C15 H15 120.0(16) ?
C17 C16 C15 120.7(2) ?
C17 C16 H16 122.7(19) ?
C15 C16 H16 116.6(19) ?
C16 C17 C20 120.4(2) ?
C16 C17 H17 122.1(13) ?
C20 C17 H17 117.4(13) ?
C11 C18 C20 118.8(2) ?
C11 C18 H18 119.8(13) ?
C20 C18 H18 121.5(13) ?
C20 C19 C14 119.0(2) ?
C20 C19 C13 119.0(2) ?
C14 C19 C13 122.0(2) ?
C17 C20 C19 119.0(2) ?
C17 C20 C18 122.0(2) ?
C19 C20 C18 119.0(2) ?

loop_
_geom_bond_atom_site_label_1
_geom_bond_atom_site_label_2
_geom_bond_distance
_geom_bond_publ_flag
S1 O8 1.4254(16) y
S1 O9 1.4267(16) y
S1 O10 1.5983(15) y
S1 C2 1.751(2) y
C2 C3 1.384(3) ?
C2 C7 1.390(3) ?
C3 C4 1.382(3) ?
C3 H3 0.94(2) ?
C4 C5 1.389(4) ?
C4 H4 0.95(2) ?
C5 C6 1.374(4) ?
C5 H5 0.95(3) ?
C6 C7 1.388(3) ?
C6 H6 0.91(3) ?
C7 H7 0.99(2) ?
O10 C11 1.427(2) ?
C11 C18 1.358(3) ?
C11 C12 1.399(3) ?
C12 C13 1.363(3) ?
C12 H12 0.93(2) ?
C13 C19 1.420(3) ?
C13 H13 0.99(2) ?
C14 C15 1.363(4) ?
C14 C19 1.420(3) ?
C14 H14 0.97(3) ?
C15 C16 1.409(4) ?
C15 H15 0.95(3) ?
C16 C17 1.368(3) ?
C16 H16 0.91(3) ?
C17 C20 1.416(3) ?
C17 H17 0.99(2) ?
C18 C20 1.425(3) ?
C18 H18 0.98(2) ?
C19 C20 1.418(3) ?

loop_
_geom_hbond_atom_site_label_D
_geom_hbond_atom_site_label_H
_geom_hbond_atom_site_label_A
_geom_hbond_site_symmetry_A
_geom_hbond_distance_DH
_geom_hbond_distance_HA
_geom_hbond_distance_DA
_geom_hbond_angle_DHA
_geom_hbond_publ_flag
C7 H7 O9 . 0.99(2) 2.58(2) 2.937(3) 101.1(16) ?
C12 H12 O9 8_655 0.93(2) 2.55(2) 3.448(3) 161.6(19) y
C13 H13 O8 4_566 0.99(2) 2.52(2) 3.432(3) 152.1(18) y
C18 H18 O9 5_576 0.98(2) 2.53(2) 3.457(3) 157.8(17) y
C5 H5 Cg2 3_555 0.95(3) 3.007 3.554 118.05 ?
C5 H5 Cg3 5_655 0.95(3) 2.977 3.617 125.99 ?
C6 H6 Cg2 5_655 0.91(3) 3.209 3.973 142.81 ?
C15 H15 Cg1 8_555 0.95(3) 3.073 3.862 141.70 ?

loop_
_geom_torsion_atom_site_label_1
_geom_torsion_atom_site_label_2
_geom_torsion_atom_site_label_3
_geom_torsion_atom_site_label_4
_geom_torsion
_geom_torsion_publ_flag
O8 S1 C2 C3 -27.2(2) ?
O9 S1 C2 C3 -160.58(17) ?
O10 S1 C2 C3 83.12(19) ?
O8 S1 C2 C7 153.28(17) ?
O9 S1 C2 C7 19.9(2) ?
O10 S1 C2 C7 -96.41(19) ?
C7 C2 C3 C4 0.1(4) ?
S1 C2 C3 C4 -179.43(19) ?
C2 C3 C4 C5 -0.4(4) ?
C3 C4 C5 C6 0.8(4) ?
C4 C5 C6 C7 -0.9(4) ?
C5 C6 C7 C2 0.5(4) ?
C3 C2 C7 C6 -0.2(3) ?
S1 C2 C7 C6 179.36(18) ?
O8 S1 O10 C11 175.90(15) y
O9 S1 O10 C11 -56.06(17) y
C2 S1 O10 C11 60.58(17) y
S1 O10 C11 C18 81.0(2) ?
S1 O10 C11 C12 -102.1(2) ?
C18 C11 C12 C13 0.1(3) ?
O10 C11 C12 C13 -176.67(19) ?
C11 C12 C13 C19 -0.5(3) ?
C19 C14 C15 C16 1.2(4) ?
C14 C15 C16 C17 -0.6(4) ?
C15 C16 C17 C20 -1.0(4) ?
C12 C11 C18 C20 0.7(3) ?
O10 C11 C18 C20 177.35(18) ?
C15 C14 C19 C20 -0.2(3) ?
C15 C14 C19 C13 178.2(2) ?
C12 C13 C19 C20 0.0(3) ?
C12 C13 C19 C14 -178.4(2) ?
C16 C17 C20 C19 2.0(3) ?
C16 C17 C20 C18 -178.6(2) ?
C14 C19 C20 C17 -1.4(3) ?
C13 C19 C20 C17 -179.8(2) ?
C14 C19 C20 C18 179.2(2) ?
C13 C19 C20 C18 0.8(3) ?
C11 C18 C20 C17 179.5(2) ?
C11 C18 C20 C19 -1.1(3) ?

loop_
_cod_related_entry_id
_cod_related_entry_database
_cod_related_entry_code
1 ChemSpider 308659
